data_4104229
loop_
_publ_author_name
'Iliya Todorov'
'Duck Young Chung'
'Christos D. Malliakas'
'Quing'an Li'
'Thomas Bakas'
'Alexios Douvalis'
'Giancarlo Trimarchi'
'Kenneth Gray'
'John F. Mitchell'
'Arthur J. Freeman'
'Mercouri G. Kanatzidis'

_publ_section_title
;
 CaFe4As3: A Metallic Iron Arsenide with Anisotropic Magnetic and
 Charge-Transport Properties
;
_journal_name_full 'Journal of the American Chemical Society'
_journal_page_first 5405
_journal_page_last 5407
_journal_paper_doi 10.1021/ja900534h
_journal_volume 131
_journal_year 2009
_chemical_formula_sum 'As3 Ca Fe4'
_chemical_formula_weight 488.24
_chemical_name_systematic
; 
 ? 
;
_space_group_IT_number 62
_symmetry_cell_setting orthorhombic
_symmetry_space_group_name_Hall '-P 2ac 2n'
_symmetry_space_group_name_H-M 'P n m a'
_atom_sites_solution_primary direct
_atom_sites_solution_secondary difmap
_audit_author_name 'Mercouri G. Kanatzidis'
_audit_contact_author_address
;
   Department of Chemistry
     2145 Sheridan Road
   Northwestern University
   Evanston, IL 60208-3113
           USA
;
_audit_contact_author_email m-kanatzidis@northwestern.edu
_audit_contact_author_fax 847-491-5937
_audit_contact_author_phone 847-467-1541
_audit_creation_method SHELXL-97
_cell_angle_alpha 90.00
_cell_angle_beta 90.00
_cell_angle_gamma 90.00
_cell_formula_units_Z 4
_cell_length_a 11.8649(6)
_cell_length_b 3.7309(2)
_cell_length_c 11.5611(7)
_cell_measurement_reflns_used 10455
_cell_measurement_temperature 100.0(3)
_cell_measurement_theta_max 34.84
_cell_measurement_theta_min 3.43
_cell_volume 511.77(5)
_computing_structure_refinement 'SHELXL-97 (Sheldrick, 1997)'
_computing_structure_solution 'SHELXS-97 (Sheldrick, 1990)'
_diffrn_ambient_temperature 100.0(3)
_diffrn_measured_fraction_theta_full 0.996
_diffrn_measured_fraction_theta_max 0.996
_diffrn_radiation_monochromator graphite
_diffrn_radiation_source 'fine-focus sealed tube'
_diffrn_radiation_type MoK\a
_diffrn_radiation_wavelength 0.71073
_diffrn_reflns_av_R_equivalents 0.1032
_diffrn_reflns_av_sigmaI/netI 0.0419
_diffrn_reflns_limit_h_max 19
_diffrn_reflns_limit_h_min -19
_diffrn_reflns_limit_k_max 5
_diffrn_reflns_limit_k_min -5
_diffrn_reflns_limit_l_max 16
_diffrn_reflns_limit_l_min -18
_diffrn_reflns_number 7411
_diffrn_reflns_theta_full 34.84
_diffrn_reflns_theta_max 34.84
_diffrn_reflns_theta_min 3.43
_exptl_absorpt_coefficient_mu 31.194
_exptl_absorpt_correction_T_max 0.9034
_exptl_absorpt_correction_T_min 0.0849
_exptl_absorpt_correction_type integration
_exptl_absorpt_process_details X-Shape
_exptl_crystal_density_diffrn 6.337
_exptl_crystal_density_method 'not measured'
_exptl_crystal_F_000 892
_exptl_crystal_size_max 0.33
_exptl_crystal_size_mid 0.01
_exptl_crystal_size_min 0.005
_refine_diff_density_max 1.704
_refine_diff_density_min -1.956
_refine_diff_density_rms 0.436
_refine_ls_extinction_coef 0.0036(7)
_refine_ls_extinction_expression Fc^*^=kFc[1+0.001xFc^2^\l^3^/sin(2\q)]^-1/4^
_refine_ls_extinction_method SHELXL
_refine_ls_goodness_of_fit_ref 1.188
_refine_ls_hydrogen_treatment none
_refine_ls_matrix_type full
_refine_ls_number_parameters 50
_refine_ls_number_reflns 1242
_refine_ls_number_restraints 0
_refine_ls_restrained_S_all 1.188
_refine_ls_R_factor_all 0.0520
_refine_ls_R_factor_gt 0.0495
_refine_ls_shift/su_max 0.001
_refine_ls_shift/su_mean 0.000
_refine_ls_structure_factor_coef Fsqd
_refine_ls_weighting_details 'calc w=1/[\s^2^(Fo^2^)+(0.0453P)^2^+2.9024P] where P=(Fo^2^+2Fc^2^)/3'
_refine_ls_weighting_scheme calc
_refine_ls_wR_factor_gt 0.0909
_refine_ls_wR_factor_ref 0.0923
_reflns_number_gt 1172
_reflns_number_total 1242
_reflns_threshold_expression >2sigma(I)
_cod_data_source_file ja900534h_si_001_2.cif
_cod_data_source_block CaFe4As3_100
_cod_original_sg_symbol_H-M Pnma
_cod_database_code 4104229

loop_
_symmetry_equiv_pos_as_xyz
'x, y, z'
'-x+1/2, -y, z+1/2'
'-x, y+1/2, -z'
'x+1/2, -y+1/2, -z+1/2'
'-x, -y, -z'
'x-1/2, y, -z-1/2'
'x, -y-1/2, z'
'-x-1/2, y-1/2, z-1/2'

loop_
_atom_site_label
_atom_site_type_symbol
_atom_site_fract_x
_atom_site_fract_y
_atom_site_fract_z
_atom_site_U_iso_or_equiv
_atom_site_adp_type
_atom_site_occupancy
_atom_site_symmetry_multiplicity
_atom_site_calc_flag
_atom_site_refinement_flags
As1 As 0.10068(4) 0.2500 0.12199(4) 0.00540(13) Uani 1 2 d S
As2 As 0.11566(5) 0.2500 0.73729(4) 0.00543(13) Uani 1 2 d S
As3 As 0.36733(4) 0.2500 0.92311(4) 0.00507(13) Uani 1 2 d S
Fe1 Fe 0.02163(6) 0.2500 0.31471(6) 0.00570(15) Uani 1 2 d S
Fe2 Fe 0.06642(6) 0.2500 0.53775(6) 0.00501(16) Uani 1 2 d S
Fe3 Fe 0.30537(6) 0.2500 0.12431(6) 0.00559(15) Uani 1 2 d S
Fe4 Fe 0.31838(6) 0.2500 0.72404(6) 0.00582(15) Uani 1 2 d S
Ca1 Ca 0.34016(9) 0.2500 0.43079(8) 0.00637(18) Uani 1 2 d S

loop_
_atom_site_aniso_label
_atom_site_aniso_U_11
_atom_site_aniso_U_22
_atom_site_aniso_U_33
_atom_site_aniso_U_23
_atom_site_aniso_U_13
_atom_site_aniso_U_12
As1 0.0071(2) 0.0052(2) 0.0039(2) 0.000 0.00056(15) 0.000
As2 0.0076(2) 0.0051(2) 0.0037(2) 0.000 -0.00029(15) 0.000
As3 0.0067(2) 0.0049(2) 0.0036(2) 0.000 -0.00045(14) 0.000
Fe1 0.0073(3) 0.0058(3) 0.0040(3) 0.000 0.0002(2) 0.000
Fe2 0.0070(3) 0.0046(3) 0.0034(3) 0.000 0.0000(2) 0.000
Fe3 0.0072(3) 0.0055(3) 0.0041(3) 0.000 -0.0001(2) 0.000
Fe4 0.0075(3) 0.0059(3) 0.0041(3) 0.000 -0.0001(2) 0.000
Ca1 0.0087(4) 0.0050(4) 0.0055(4) 0.000 0.0003(3) 0.000

loop_
_atom_type_symbol
_atom_type_description
_atom_type_scat_dispersion_real
_atom_type_scat_dispersion_imag
_atom_type_scat_source
Ca Ca 0.2262 0.3064 'International Tables Vol C Tables 4.2.6.8 and 6.1.1.4'
Fe Fe 0.3463 0.8444 'International Tables Vol C Tables 4.2.6.8 and 6.1.1.4'
As As 0.0499 2.0058 'International Tables Vol C Tables 4.2.6.8 and 6.1.1.4'

loop_
_geom_angle_atom_site_label_1
_geom_angle_atom_site_label_2
_geom_angle_atom_site_label_3
_geom_angle
_geom_angle_site_symmetry_1
_geom_angle_site_symmetry_3
Fe4 As1 Fe4 101.61(3) 2_564 2_554
Fe4 As1 Fe1 72.73(2) 2_564 .
Fe4 As1 Fe1 72.73(2) 2_554 .
Fe4 As1 Fe3 66.15(2) 2_564 .
Fe4 As1 Fe3 66.15(2) 2_554 .
Fe1 As1 Fe3 112.20(3) . .
Fe4 As1 Ca1 139.08(3) 2_564 2_554
Fe4 As1 Ca1 77.54(2) 2_554 2_554
Fe1 As1 Ca1 140.897(14) . 2_554
Fe3 As1 Ca1 76.84(3) . 2_554
Fe4 As1 Ca1 77.54(2) 2_564 2_564
Fe4 As1 Ca1 139.08(3) 2_554 2_564
Fe1 As1 Ca1 140.897(14) . 2_564
Fe3 As1 Ca1 76.84(3) . 2_564
Ca1 As1 Ca1 77.62(3) 2_554 2_564
Fe4 As1 Ca1 119.10(2) 2_564 6_556
Fe4 As1 Ca1 119.10(2) 2_554 6_556
Fe1 As1 Ca1 78.34(3) . 6_556
Fe3 As1 Ca1 169.47(3) . 6_556
Ca1 As1 Ca1 95.02(3) 2_554 6_556
Ca1 As1 Ca1 95.02(3) 2_564 6_556
Fe2 As2 Fe4 100.57(3) . .
Fe2 As2 Fe3 65.11(2) . 2
Fe4 As2 Fe3 65.58(2) . 2
Fe2 As2 Fe3 65.11(2) . 2_565
Fe4 As2 Fe3 65.58(2) . 2_565
Fe3 As2 Fe3 98.49(3) 2 2_565
Fe2 As2 Fe1 67.32(2) . 5_556
Fe4 As2 Fe1 128.529(18) . 5_556
Fe3 As2 Fe1 64.12(2) 2 5_556
Fe3 As2 Fe1 132.26(3) 2_565 5_556
Fe2 As2 Fe1 67.32(2) . 5_566
Fe4 As2 Fe1 128.529(18) . 5_566
Fe3 As2 Fe1 132.26(3) 2 5_566
Fe3 As2 Fe1 64.12(2) 2_565 5_566
Fe1 As2 Fe1 94.10(3) 5_556 5_566
Fe2 As2 Ca1 140.914(13) . 2_565
Fe4 As2 Ca1 82.61(3) . 2_565
Fe3 As2 Ca1 144.20(3) 2 2_565
Fe3 As2 Ca1 81.73(2) 2_565 2_565
Fe1 As2 Ca1 138.84(3) 5_556 2_565
Fe1 As2 Ca1 80.22(2) 5_566 2_565
Fe2 As2 Ca1 140.914(13) . 2
Fe4 As2 Ca1 82.61(3) . 2
Fe3 As2 Ca1 81.73(2) 2 2
Fe3 As2 Ca1 144.20(3) 2_565 2
Fe1 As2 Ca1 80.22(2) 5_556 2
Fe1 As2 Ca1 138.84(3) 5_566 2
Ca1 As2 Ca1 78.15(3) 2_565 2
Fe4 As3 Fe2 115.01(3) . 6_657
Fe4 As3 Fe2 127.632(17) . 2_565
Fe2 As3 Fe2 65.03(2) 6_657 2_565
Fe4 As3 Fe2 127.632(17) . 2
Fe2 As3 Fe2 65.03(2) 6_657 2
Fe2 As3 Fe2 100.89(3) 2_565 2
Fe4 As3 Fe3 148.30(4) . 1_556
Fe2 As3 Fe3 96.70(3) 6_657 1_556
Fe2 As3 Fe3 64.89(2) 2_565 1_556
Fe2 As3 Fe3 64.89(2) 2 1_556
Fe4 As3 Fe1 69.96(2) . 2_565
Fe2 As3 Fe1 66.03(2) 6_657 2_565
Fe2 As3 Fe1 63.07(2) 2_565 2_565
Fe2 As3 Fe1 130.64(3) 2 2_565
Fe3 As3 Fe1 127.674(19) 1_556 2_565
Fe4 As3 Fe1 69.96(2) . 2
Fe2 As3 Fe1 66.03(2) 6_657 2
Fe2 As3 Fe1 130.64(3) 2_565 2
Fe2 As3 Fe1 63.07(2) 2 2
Fe3 As3 Fe1 127.674(19) 1_556 2
Fe1 As3 Fe1 91.46(3) 2_565 2
Fe4 As3 Ca1 80.38(3) . 2
Fe2 As3 Ca1 140.994(16) 6_657 2
Fe2 As3 Ca1 135.12(3) 2_565 2
Fe2 As3 Ca1 77.15(2) 2 2
Fe3 As3 Ca1 74.49(3) 1_556 2
Fe1 As3 Ca1 148.10(3) 2_565 2
Fe1 As3 Ca1 89.11(2) 2 2
Fe4 As3 Ca1 80.38(3) . 2_565
Fe2 As3 Ca1 140.994(16) 6_657 2_565
Fe2 As3 Ca1 77.15(2) 2_565 2_565
Fe2 As3 Ca1 135.12(3) 2 2_565
Fe3 As3 Ca1 74.49(3) 1_556 2_565
Fe1 As3 Ca1 89.11(2) 2_565 2_565
Fe1 As3 Ca1 148.10(3) 2 2_565
Ca1 As3 Ca1 74.27(3) 2 2_565
As1 Fe1 As2 91.75(3) . 5_556
As1 Fe1 As2 91.75(3) . 5_566
As2 Fe1 As2 94.11(3) 5_556 5_566
As1 Fe1 As3 104.31(2) . 2_564
As2 Fe1 As3 163.93(4) 5_556 2_564
As2 Fe1 As3 84.986(13) 5_566 2_564
As1 Fe1 As3 104.31(2) . 2_554
As2 Fe1 As3 84.986(13) 5_556 2_554
As2 Fe1 As3 163.93(4) 5_566 2_554
As3 Fe1 As3 91.46(3) 2_564 2_554
As1 Fe1 Fe2 145.52(4) . .
As2 Fe1 Fe2 111.10(3) 5_556 .
As2 Fe1 Fe2 111.10(3) 5_566 .
As3 Fe1 Fe2 55.021(18) 2_564 .
As3 Fe1 Fe2 55.022(18) 2_554 .
As1 Fe1 Fe3 128.19(4) . 6_556
As2 Fe1 Fe3 56.369(18) 5_556 6_556
As2 Fe1 Fe3 56.369(18) 5_566 6_556
As3 Fe1 Fe3 111.11(2) 2_564 6_556
As3 Fe1 Fe3 111.11(2) 2_554 6_556
Fe2 Fe1 Fe3 86.28(3) . 6_556
As1 Fe1 Fe2 136.302(15) . 5_566
As2 Fe1 Fe2 113.72(3) 5_556 5_566
As2 Fe1 Fe2 53.40(2) 5_566 5_566
As3 Fe1 Fe2 53.47(2) 2_564 5_566
As3 Fe1 Fe2 112.43(3) 2_554 5_566
Fe2 Fe1 Fe2 57.74(2) . 5_566
Fe3 Fe1 Fe2 57.75(2) 6_556 5_566
As1 Fe1 Fe2 136.302(15) . 5_556
As2 Fe1 Fe2 53.40(2) 5_556 5_556
As2 Fe1 Fe2 113.72(3) 5_566 5_556
As3 Fe1 Fe2 112.43(3) 2_564 5_556
As3 Fe1 Fe2 53.47(2) 2_554 5_556
Fe2 Fe1 Fe2 57.74(2) . 5_556
Fe3 Fe1 Fe2 57.75(2) 6_556 5_556
Fe2 Fe1 Fe2 86.01(3) 5_566 5_556
As1 Fe1 Fe4 53.470(19) . 2_564
As2 Fe1 Fe4 144.60(3) 5_556 2_564
As2 Fe1 Fe4 81.974(18) 5_566 2_564
As3 Fe1 Fe4 51.220(19) 2_564 2_564
As3 Fe1 Fe4 107.92(3) 2_554 2_564
Fe2 Fe1 Fe4 103.00(3) . 2_564
Fe3 Fe1 Fe4 137.478(17) 6_556 2_564
Fe2 Fe1 Fe4 92.134(17) 5_566 2_564
Fe2 Fe1 Fe4 157.94(4) 5_556 2_564
As1 Fe1 Fe4 53.470(19) . 2_554
As2 Fe1 Fe4 81.974(18) 5_556 2_554
As2 Fe1 Fe4 144.60(3) 5_566 2_554
As3 Fe1 Fe4 107.92(3) 2_564 2_554
As3 Fe1 Fe4 51.220(19) 2_554 2_554
Fe2 Fe1 Fe4 103.00(3) . 2_554
Fe3 Fe1 Fe4 137.478(17) 6_556 2_554
Fe2 Fe1 Fe4 157.94(4) 5_566 2_554
Fe2 Fe1 Fe4 92.134(17) 5_556 2_554
Fe4 Fe1 Fe4 81.41(3) 2_564 2_554
As1 Fe1 Ca1 60.02(3) . 6_556
As2 Fe1 Ca1 54.953(18) 5_556 6_556
As2 Fe1 Ca1 54.953(18) 5_566 6_556
As3 Fe1 Ca1 133.547(14) 2_564 6_556
As3 Fe1 Ca1 133.547(15) 2_554 6_556
Fe2 Fe1 Ca1 154.46(4) . 6_556
Fe3 Fe1 Ca1 68.18(3) 6_556 6_556
Fe2 Fe1 Ca1 105.43(3) 5_566 6_556
Fe2 Fe1 Ca1 105.43(3) 5_556 6_556
Fe4 Fe1 Ca1 96.27(3) 2_564 6_556
Fe4 Fe1 Ca1 96.27(3) 2_554 6_556
As2 Fe2 As3 93.37(3) . 6_557
As2 Fe2 As3 116.82(2) . 2_554
As3 Fe2 As3 114.97(2) 6_557 2_554
As2 Fe2 As3 116.82(2) . 2_564
As3 Fe2 As3 114.97(2) 6_557 2_564
As3 Fe2 As3 100.88(3) 2_554 2_564
As2 Fe2 Fe2 118.39(3) . 5_556
As3 Fe2 Fe2 57.75(3) 6_557 5_556
As3 Fe2 Fe2 57.22(2) 2_554 5_556
As3 Fe2 Fe2 124.58(4) 2_564 5_556
As2 Fe2 Fe2 118.39(3) . 5_566
As3 Fe2 Fe2 57.75(3) 6_557 5_566
As3 Fe2 Fe2 124.58(4) 2_554 5_566
As3 Fe2 Fe2 57.22(2) 2_564 5_566
Fe2 Fe2 Fe2 91.99(5) 5_556 5_566
As2 Fe2 Fe3 58.98(2) . 2_565
As3 Fe2 Fe3 120.06(3) 6_557 2_565
As3 Fe2 Fe3 124.92(4) 2_554 2_565
As3 Fe2 Fe3 57.924(19) 2_564 2_565
Fe2 Fe2 Fe3 176.95(5) 5_556 2_565
Fe2 Fe2 Fe3 88.231(17) 5_566 2_565
As2 Fe2 Fe3 58.98(2) . 2
As3 Fe2 Fe3 120.06(3) 6_557 2
As3 Fe2 Fe3 57.924(19) 2_554 2
As3 Fe2 Fe3 124.92(4) 2_564 2
Fe2 Fe2 Fe3 88.231(17) 5_556 2
Fe2 Fe2 Fe3 176.95(5) 5_566 2
Fe3 Fe2 Fe3 91.39(3) 2_565 2
As2 Fe2 Fe1 177.43(4) . .
As3 Fe2 Fe1 89.20(3) 6_557 .
As3 Fe2 Fe1 61.91(2) 2_554 .
As3 Fe2 Fe1 61.91(2) 2_564 .
Fe2 Fe2 Fe1 63.11(3) 5_556 .
Fe2 Fe2 Fe1 63.11(3) 5_566 .
Fe3 Fe2 Fe1 119.59(3) 2_565 .
Fe3 Fe2 Fe1 119.59(3) 2 .
As2 Fe2 Fe1 59.29(2) . 5_566
As3 Fe2 Fe1 60.50(2) 6_557 5_566
As3 Fe2 Fe1 172.54(3) 2_554 5_566
As3 Fe2 Fe1 86.553(15) 2_564 5_566
Fe2 Fe2 Fe1 117.93(4) 5_556 5_566
Fe2 Fe2 Fe1 59.15(3) 5_566 5_566
Fe3 Fe2 Fe1 59.70(2) 2_565 5_566
Fe3 Fe2 Fe1 118.14(3) 2 5_566
Fe1 Fe2 Fe1 122.26(2) . 5_566
As2 Fe2 Fe1 59.29(2) . 5_556
As3 Fe2 Fe1 60.50(2) 6_557 5_556
As3 Fe2 Fe1 86.553(14) 2_554 5_556
As3 Fe2 Fe1 172.54(3) 2_564 5_556
Fe2 Fe2 Fe1 59.15(3) 5_556 5_556
Fe2 Fe2 Fe1 117.93(4) 5_566 5_556
Fe3 Fe2 Fe1 118.14(3) 2_565 5_556
Fe3 Fe2 Fe1 59.70(2) 2 5_556
Fe1 Fe2 Fe1 122.26(2) . 5_556
Fe1 Fe2 Fe1 86.01(3) 5_566 5_556
As2 Fe2 Ca1 96.63(3) . .
As3 Fe2 Ca1 170.00(4) 6_557 .
As3 Fe2 Ca1 60.10(2) 2_554 .
As3 Fe2 Ca1 60.10(2) 2_564 .
Fe2 Fe2 Ca1 116.63(3) 5_556 .
Fe2 Fe2 Ca1 116.63(3) 5_566 .
Fe3 Fe2 Ca1 65.87(2) 2_565 .
Fe3 Fe2 Ca1 65.87(2) 2 .
Fe1 Fe2 Ca1 80.80(3) . .
Fe1 Fe2 Ca1 125.37(2) 5_566 .
Fe1 Fe2 Ca1 125.37(2) 5_556 .
As1 Fe3 As3 106.91(3) . 1_554
As1 Fe3 As2 112.73(2) . 2_564
As3 Fe3 As2 113.02(3) 1_554 2_564
As1 Fe3 As2 112.73(2) . 2_554
As3 Fe3 As2 113.02(3) 1_554 2_554
As2 Fe3 As2 98.50(3) 2_564 2_554
As1 Fe3 Fe2 125.40(2) . 2_564
As3 Fe3 Fe2 57.19(2) 1_554 2_564
As2 Fe3 Fe2 55.91(2) 2_564 2_564
As2 Fe3 Fe2 121.58(3) 2_554 2_564
As1 Fe3 Fe2 125.40(2) . 2_554
As3 Fe3 Fe2 57.19(2) 1_554 2_554
As2 Fe3 Fe2 121.58(3) 2_564 2_554
As2 Fe3 Fe2 55.91(2) 2_554 2_554
Fe2 Fe3 Fe2 91.39(3) 2_564 2_554
As1 Fe3 Fe4 56.53(2) . 2_554
As3 Fe3 Fe4 125.75(2) 1_554 2_554
As2 Fe3 Fe4 121.03(3) 2_564 2_554
As2 Fe3 Fe4 56.25(2) 2_554 2_554
Fe2 Fe3 Fe4 176.55(4) 2_564 2_554
Fe2 Fe3 Fe4 89.228(16) 2_554 2_554
As1 Fe3 Fe4 56.53(2) . 2_564
As3 Fe3 Fe4 125.75(2) 1_554 2_564
As2 Fe3 Fe4 56.25(2) 2_564 2_564
As2 Fe3 Fe4 121.03(3) 2_554 2_564
Fe2 Fe3 Fe4 89.228(16) 2_564 2_564
Fe2 Fe3 Fe4 176.55(4) 2_554 2_564
Fe4 Fe3 Fe4 89.96(3) 2_554 2_564
As1 Fe3 Fe1 165.27(4) . 6_656
As3 Fe3 Fe1 87.83(3) 1_554 6_656
As2 Fe3 Fe1 59.51(2) 2_564 6_656
As2 Fe3 Fe1 59.51(2) 2_554 6_656
Fe2 Fe3 Fe1 62.55(2) 2_564 6_656
Fe2 Fe3 Fe1 62.55(2) 2_554 6_656
Fe4 Fe3 Fe1 114.88(3) 2_554 6_656
Fe4 Fe3 Fe1 114.88(3) 2_564 6_656
As1 Fe3 Ca1 58.86(2) . 2_554
As3 Fe3 Ca1 61.55(2) 1_554 2_554
As2 Fe3 Ca1 164.11(2) 2_564 2_554
As2 Fe3 Ca1 97.305(14) 2_554 2_554
Fe2 Fe3 Ca1 115.98(3) 2_564 2_554
Fe2 Fe3 Ca1 69.49(2) 2_554 2_554
Fe4 Fe3 Ca1 67.39(2) 2_554 2_554
Fe4 Fe3 Ca1 113.23(3) 2_564 2_554
Fe1 Fe3 Ca1 131.81(3) 6_656 2_554
As1 Fe3 Ca1 58.86(2) . 2_564
As3 Fe3 Ca1 61.55(2) 1_554 2_564
As2 Fe3 Ca1 97.305(14) 2_564 2_564
As2 Fe3 Ca1 164.11(2) 2_554 2_564
Fe2 Fe3 Ca1 69.49(2) 2_564 2_564
Fe2 Fe3 Ca1 115.98(3) 2_554 2_564
Fe4 Fe3 Ca1 113.23(3) 2_554 2_564
Fe4 Fe3 Ca1 67.39(2) 2_564 2_564
Fe1 Fe3 Ca1 131.81(3) 6_656 2_564
Ca1 Fe3 Ca1 66.85(2) 2_554 2_564
As1 Fe3 Ca1 97.28(3) . .
As3 Fe3 Ca1 155.82(4) 1_554 .
As2 Fe3 Ca1 55.188(18) 2_564 .
As2 Fe3 Ca1 55.188(18) 2_554 .
Fe2 Fe3 Ca1 108.29(3) 2_564 .
Fe2 Fe3 Ca1 108.29(3) 2_554 .
Fe4 Fe3 Ca1 68.31(2) 2_554 .
Fe4 Fe3 Ca1 68.31(2) 2_564 .
Fe1 Fe3 Ca1 67.99(3) 6_656 .
Ca1 Fe3 Ca1 135.67(2) 2_554 .
Ca1 Fe3 Ca1 135.67(2) 2_564 .
As3 Fe4 As1 112.19(3) . 2
As3 Fe4 As1 112.19(3) . 2_565
As1 Fe4 As1 101.61(3) 2 2_565
As3 Fe4 As2 100.52(3) . .
As1 Fe4 As2 115.42(2) 2 .
As1 Fe4 As2 115.42(2) 2_565 .
As3 Fe4 Fe3 124.04(3) . 2
As1 Fe4 Fe3 57.32(2) 2 2
As1 Fe4 Fe3 123.75(3) 2_565 2
As2 Fe4 Fe3 58.17(2) . 2
As3 Fe4 Fe3 124.04(3) . 2_565
As1 Fe4 Fe3 123.75(3) 2 2_565
As1 Fe4 Fe3 57.32(2) 2_565 2_565
As2 Fe4 Fe3 58.17(2) . 2_565
Fe3 Fe4 Fe3 89.96(3) 2 2_565
As3 Fe4 Fe1 58.82(2) . 2_565
As1 Fe4 Fe1 114.85(3) 2 2_565
As1 Fe4 Fe1 53.80(2) 2_565 2_565
As2 Fe4 Fe1 129.72(2) . 2_565
Fe3 Fe4 Fe1 172.00(4) 2 2_565
Fe3 Fe4 Fe1 93.918(16) 2_565 2_565
As3 Fe4 Fe1 58.82(2) . 2
As1 Fe4 Fe1 53.80(2) 2 2
As1 Fe4 Fe1 114.85(3) 2_565 2
As2 Fe4 Fe1 129.72(2) . 2
Fe3 Fe4 Fe1 93.918(16) 2 2
Fe3 Fe4 Fe1 172.00(4) 2_565 2
Fe1 Fe4 Fe1 81.41(3) 2_565 2
As3 Fe4 Ca1 161.48(4) . .
As1 Fe4 Ca1 58.732(19) 2 .
As1 Fe4 Ca1 58.732(19) 2_565 .
As2 Fe4 Ca1 98.00(3) . .
Fe3 Fe4 Ca1 66.84(2) 2 .
Fe3 Fe4 Ca1 66.84(2) 2_565 .
Fe1 Fe4 Ca1 108.36(3) 2_565 .
Fe1 Fe4 Ca1 108.36(3) 2 .
As3 Fe4 Ca1 58.63(2) . 2_565
As1 Fe4 Ca1 160.71(2) 2 2_565
As1 Fe4 Ca1 97.671(15) 2_565 2_565
As2 Fe4 Ca1 55.34(2) . 2_565
Fe3 Fe4 Ca1 111.65(3) 2 2_565
Fe3 Fe4 Ca1 68.27(2) 2_565 2_565
Fe1 Fe4 Ca1 76.32(2) 2_565 2_565
Fe1 Fe4 Ca1 116.45(3) 2 2_565
Ca1 Fe4 Ca1 135.07(2) . 2_565
As3 Fe4 Ca1 58.63(2) . 2
As1 Fe4 Ca1 97.671(15) 2 2
As1 Fe4 Ca1 160.71(2) 2_565 2
As2 Fe4 Ca1 55.34(2) . 2
Fe3 Fe4 Ca1 68.27(2) 2 2
Fe3 Fe4 Ca1 111.65(3) 2_565 2
Fe1 Fe4 Ca1 116.45(3) 2_565 2
Fe1 Fe4 Ca1 76.32(2) 2 2
Ca1 Fe4 Ca1 135.07(2) . 2
Ca1 Fe4 Ca1 63.04(2) 2_565 2
As2 Ca1 As2 78.15(3) 2_554 2_564
As2 Ca1 As1 156.16(4) 2_554 2_565
As2 Ca1 As1 97.156(14) 2_564 2_565
As2 Ca1 As1 97.156(14) 2_554 2
As2 Ca1 As1 156.16(4) 2_564 2
As1 Ca1 As1 77.62(3) 2_565 2
As2 Ca1 As3 74.863(19) 2_554 2_554
As2 Ca1 As3 119.99(4) 2_564 2_554
As1 Ca1 As3 125.98(4) 2_565 2_554
As1 Ca1 As3 80.262(19) 2 2_554
As2 Ca1 As3 119.99(4) 2_554 2_564
As2 Ca1 As3 74.863(19) 2_564 2_564
As1 Ca1 As3 80.262(19) 2_565 2_564
As1 Ca1 As3 125.98(4) 2 2_564
As3 Ca1 As3 74.27(3) 2_554 2_564
As2 Ca1 As1 71.33(2) 2_554 6_656
As2 Ca1 As1 71.33(2) 2_564 6_656
As1 Ca1 As1 84.98(3) 2_565 6_656
As1 Ca1 As1 84.98(3) 2 6_656
As3 Ca1 As1 140.900(16) 2_554 6_656
As3 Ca1 As1 140.900(16) 2_564 6_656
As2 Ca1 Fe3 159.54(4) 2_554 2_565
As2 Ca1 Fe3 104.032(14) 2_564 2_565
As1 Ca1 Fe3 44.299(18) 2_565 2_565
As1 Ca1 Fe3 88.56(3) 2 2_565
As3 Ca1 Fe3 86.86(3) 2_554 2_565
As3 Ca1 Fe3 43.959(18) 2_564 2_565
As1 Ca1 Fe3 128.92(3) 6_656 2_565
As2 Ca1 Fe3 104.032(14) 2_554 2
As2 Ca1 Fe3 159.54(4) 2_564 2
As1 Ca1 Fe3 88.56(3) 2_565 2
As1 Ca1 Fe3 44.299(18) 2 2
As3 Ca1 Fe3 43.959(18) 2_554 2
As3 Ca1 Fe3 86.86(3) 2_564 2
As1 Ca1 Fe3 128.92(3) 6_656 2
Fe3 Ca1 Fe3 66.86(2) 2_565 2
As2 Ca1 Fe4 140.098(15) 2_554 .
As2 Ca1 Fe4 140.098(15) 2_564 .
As1 Ca1 Fe4 43.729(16) 2_565 .
As1 Ca1 Fe4 43.729(16) 2 .
As3 Ca1 Fe4 88.17(3) 2_554 .
As3 Ca1 Fe4 88.17(3) 2_564 .
As1 Ca1 Fe4 105.53(3) 6_656 .
Fe3 Ca1 Fe4 45.770(18) 2_565 .
Fe3 Ca1 Fe4 45.770(18) 2 .
As2 Ca1 Fe2 115.75(3) 2_554 .
As2 Ca1 Fe2 115.75(3) 2_564 .
As1 Ca1 Fe2 87.48(3) 2_565 .
As1 Ca1 Fe2 87.48(3) 2 .
As3 Ca1 Fe2 42.749(16) 2_554 .
As3 Ca1 Fe2 42.749(16) 2_564 .
As1 Ca1 Fe2 170.32(4) 6_656 .
Fe3 Ca1 Fe2 44.632(18) 2_565 .
Fe3 Ca1 Fe2 44.632(18) 2 .
Fe4 Ca1 Fe2 64.80(3) . .
As2 Ca1 Fe1 44.827(16) 2_554 6_656
As2 Ca1 Fe1 44.827(16) 2_564 6_656
As1 Ca1 Fe1 116.69(3) 2_565 6_656
As1 Ca1 Fe1 116.69(3) 2 6_656
As3 Ca1 Fe1 117.30(3) 2_554 6_656
As3 Ca1 Fe1 117.30(3) 2_564 6_656
As1 Ca1 Fe1 41.648(19) 6_656 6_656
Fe3 Ca1 Fe1 146.569(12) 2_565 6_656
Fe3 Ca1 Fe1 146.569(12) 2 6_656
Fe4 Ca1 Fe1 147.17(4) . 6_656
Fe2 Ca1 Fe1 148.03(4) . 6_656

loop_
_geom_bond_atom_site_label_1
_geom_bond_atom_site_label_2
_geom_bond_distance
_geom_bond_site_symmetry_2
As1 Fe4 2.4071(6) 2_564
As1 Fe4 2.4071(6) 2_554
As1 Fe1 2.4174(9) .
As1 Fe3 2.4288(9) .
As1 Ca1 2.9765(9) 2_554
As1 Ca1 2.9765(9) 2_564
As1 Ca1 3.1507(12) 6_556
As2 Fe2 2.3797(9) .
As2 Fe4 2.4101(9) .
As2 Fe3 2.4626(6) 2
As2 Fe3 2.4626(6) 2_565
As2 Fe1 2.5485(6) 5_556
As2 Fe1 2.5485(6) 5_566
As2 Ca1 2.9595(8) 2_565
As2 Ca1 2.9595(8) 2
As3 Fe4 2.3737(9) .
As3 Fe2 2.4051(9) 6_657
As3 Fe2 2.4195(6) 2_565
As3 Fe2 2.4195(6) 2
As3 Fe3 2.4394(8) 1_556
As3 Fe1 2.6051(6) 2_565
As3 Fe1 2.6051(6) 2
As3 Ca1 3.0900(9) 2
As3 Ca1 3.0900(9) 2_565
Fe1 As2 2.5485(6) 5_556
Fe1 As2 2.5485(6) 5_566
Fe1 As3 2.6051(6) 2_564
Fe1 As3 2.6051(6) 2_554
Fe1 Fe2 2.6329(10) .
Fe1 Fe3 2.6610(11) 6_556
Fe1 Fe2 2.7351(7) 5_566
Fe1 Fe2 2.7351(7) 5_556
Fe1 Fe4 2.8605(8) 2_564
Fe1 Fe4 2.8605(8) 2_554
Fe1 Ca1 3.5625(12) 6_556
Fe2 As3 2.4052(9) 6_557
Fe2 As3 2.4196(6) 2_554
Fe2 As3 2.4196(6) 2_564
Fe2 Fe2 2.5935(10) 5_556
Fe2 Fe2 2.5935(10) 5_566
Fe2 Fe3 2.6068(7) 2_565
Fe2 Fe3 2.6068(7) 2
Fe2 Fe1 2.7351(7) 5_566
Fe2 Fe1 2.7351(7) 5_556
Fe2 Ca1 3.4754(12) .
Fe3 As3 2.4395(8) 1_554
Fe3 As2 2.4625(6) 2_564
Fe3 As2 2.4625(6) 2_554
Fe3 Fe2 2.6068(7) 2_564
Fe3 Fe2 2.6068(7) 2_554
Fe3 Fe4 2.6391(7) 2_554
Fe3 Fe4 2.6391(7) 2_564
Fe3 Fe1 2.6610(11) 6_656
Fe3 Ca1 3.3863(10) 2_554
Fe3 Ca1 3.3863(10) 2_564
Fe3 Ca1 3.5672(12) .
Fe4 As1 2.4071(6) 2
Fe4 As1 2.4071(6) 2_565
Fe4 Fe3 2.6392(7) 2
Fe4 Fe3 2.6392(7) 2_565
Fe4 Fe1 2.8604(8) 2_565
Fe4 Fe1 2.8604(8) 2
Fe4 Ca1 3.4002(13) .
Fe4 Ca1 3.5681(11) 2_565
Fe4 Ca1 3.5681(11) 2
Ca1 As2 2.9596(8) 2_554
Ca1 As2 2.9596(8) 2_564
Ca1 As1 2.9764(9) 2_565
Ca1 As1 2.9764(9) 2
Ca1 As3 3.0900(9) 2_554
Ca1 As3 3.0900(9) 2_564
Ca1 As1 3.1506(12) 6_656
Ca1 Fe3 3.3863(10) 2_565
Ca1 Fe3 3.3863(10) 2
Ca1 Fe1 3.5624(12) 6_656
